data_2108389
loop_
_publ_author_name
'Marabello, Domenica'
'Antoniotti, Paola'
'Benzi, Paola'
'Cariati, Elena'
'Lo Presti, Leonardo'
'Canepa, Carlo'

_publ_section_title
;
 Developing new SrI~2~ and \b-<small>D</small>-fructopyranose-based
 metal--organic frameworks with nonlinear optical properties
;
_journal_coeditor_code UM5025SUP1
_journal_issue 2
_journal_name_full 'Acta Crystallographica Section B'
_journal_page_first
;
;
_journal_paper_doi 10.1107/S2052520619001951
_journal_volume 75
_journal_year 2019
_chemical_formula_moiety 'C12 H24 O12 Sr, 2(I)'
_chemical_formula_sum 'C12 H24 I2 O12 Sr'
_chemical_formula_weight 701.73
_space_group_crystal_system monoclinic
_space_group_IT_number 4
_space_group_name_Hall 'P 2yb'
_space_group_name_H-M_alt 'P 1 21 1'
_symmetry_space_group_name_Hall 'P 2yb'
_symmetry_space_group_name_H-M 'P 1 21 1'
_atom_sites_solution_hydrogens mixed
_atom_sites_solution_primary direct
_cell_angle_alpha 90
_cell_angle_beta 92.803(4)
_cell_angle_gamma 90
_cell_formula_units_Z 2
_cell_length_a 7.8592(4)
_cell_length_b 12.9355(5)
_cell_length_c 9.9504(3)
_cell_measurement_reflns_used 3544
_cell_measurement_temperature 293(2)
_cell_measurement_theta_max 63.6010
_cell_measurement_theta_min 4.4250
_cell_volume 1010.37(7)
_computing_cell_refinement
;
CrysAlisPro, Agilent Technologies,
Version 1.171.37.35 (release 13-08-2014 CrysAlis171 .NET)
(compiled Aug 13 2014,18:06:01)
;
_computing_data_collection
;
CrysAlisPro, Agilent Technologies,
Version 1.171.37.35 (release 13-08-2014 CrysAlis171 .NET)
(compiled Aug 13 2014,18:06:01)
;
_computing_data_reduction
;
CrysAlisPro, Agilent Technologies,
Version 1.171.37.35 (release 13-08-2014 CrysAlis171 .NET)
(compiled Aug 13 2014,18:06:01)
;
_computing_molecular_graphics 'Olex2 (Dolomanov et al., 2009)'
_computing_publication_material 'Olex2 (Dolomanov et al., 2009)'
_computing_structure_refinement 'ShelXL (Sheldrick, 2015)'
_computing_structure_solution 'ShelXS (Sheldrick, 2008)'
_diffrn_ambient_temperature 293(2)
_diffrn_detector 'CCD plate'
_diffrn_detector_area_resol_mean 10.2890
_diffrn_detector_type Ruby
_diffrn_measured_fraction_theta_full 0.977
_diffrn_measured_fraction_theta_max 0.977
_diffrn_measurement_details
;
#__ type_ start__ end____ width___ exp.time_
  1 omega   16.00  116.00   1.0000   12.5000
omega____ theta____ kappa____ phi______ frames
    -       42.4450   57.0000 -120.0000 100

#__ type_ start__ end____ width___ exp.time_
  2 omega  -23.00   60.00   1.0000   12.5000
omega____ theta____ kappa____ phi______ frames
    -       42.4450  -57.0000   90.0000 83

#__ type_ start__ end____ width___ exp.time_
  3 omega   -4.00   64.00   1.0000   12.5000
omega____ theta____ kappa____ phi______ frames
    -       42.4450  -57.0000  -60.0000 68

#__ type_ start__ end____ width___ exp.time_
  4 omega   39.00  123.00   1.0000   25.0000
omega____ theta____ kappa____ phi______ frames
    -       92.5000  -70.0000   26.8711 84

#__ type_ start__ end____ width___ exp.time_
  5 omega   58.00   84.00   1.0000   25.0000
omega____ theta____ kappa____ phi______ frames
    -       92.5000  -68.0000  101.3480 26

#__ type_ start__ end____ width___ exp.time_
  6 omega   51.00   89.00   1.0000   25.0000
omega____ theta____ kappa____ phi______ frames
    -       92.5000  -70.0000   58.8712 38

#__ type_ start__ end____ width___ exp.time_
  7 omega   53.00  115.00   1.0000   25.0000
omega____ theta____ kappa____ phi______ frames
    -       92.5000  -70.0000  -55.9491 62

#__ type_ start__ end____ width___ exp.time_
  8 omega   13.00   88.00   1.0000   25.0000
omega____ theta____ kappa____ phi______ frames
    -       92.5000  -15.0000 -150.0000 75

#__ type_ start__ end____ width___ exp.time_
  9 omega   68.00  162.00   1.0000   25.0000
omega____ theta____ kappa____ phi______ frames
    -       92.5000   45.0000 -150.0000 94

#__ type_ start__ end____ width___ exp.time_
 10 omega   48.00   74.00   1.0000   25.0000
omega____ theta____ kappa____ phi______ frames
    -       92.5000  -61.0000  -30.0000 26

#__ type_ start__ end____ width___ exp.time_
 11 omega   28.00   53.00   1.0000   25.0000
omega____ theta____ kappa____ phi______ frames
    -       92.5000  -30.0000   30.0000 25

#__ type_ start__ end____ width___ exp.time_
 12 omega   71.00  146.00   1.0000   25.0000
omega____ theta____ kappa____ phi______ frames
    -       92.5000   45.0000  -30.0000 75

#__ type_ start__ end____ width___ exp.time_
 13 omega   21.00   54.00   1.0000   25.0000
omega____ theta____ kappa____ phi______ frames
    -       92.5000  -45.0000  -30.0000 33

#__ type_ start__ end____ width___ exp.time_
 14 omega   29.00   77.00   1.0000   25.0000
omega____ theta____ kappa____ phi______ frames
    -       92.5000  -45.0000 -150.0000 48

#__ type_ start__ end____ width___ exp.time_
 15 omega   42.00   69.00   1.0000   25.0000
omega____ theta____ kappa____ phi______ frames
    -       92.5000  -30.0000  -30.0000 27

#__ type_ start__ end____ width___ exp.time_
 16 omega   87.00  122.00   1.0000   25.0000
omega____ theta____ kappa____ phi______ frames
    -       92.5000  -64.0000  102.3434 35

#__ type_ start__ end____ width___ exp.time_
 17 omega   64.00  155.00   1.0000   25.0000
omega____ theta____ kappa____ phi______ frames
    -       92.5000   30.0000  120.0000 91

#__ type_ start__ end____ width___ exp.time_
 18 omega   16.00   46.00   1.0000   25.0000
omega____ theta____ kappa____ phi______ frames
    -       92.5000  -30.0000  120.0000 30

#__ type_ start__ end____ width___ exp.time_
 19 omega   29.00  116.00   1.0000   25.0000
omega____ theta____ kappa____ phi______ frames
    -       92.5000  -70.0000 -137.5728 87

#__ type_ start__ end____ width___ exp.time_
 20 omega   85.00  127.00   1.0000   25.0000
omega____ theta____ kappa____ phi______ frames
    -       92.5000   61.0000  120.0000 42

#__ type_ start__ end____ width___ exp.time_
 21 omega   62.00   87.00   1.0000   25.0000
omega____ theta____ kappa____ phi______ frames
    -       92.5000  -70.0000  177.9579 25

#__ type_ start__ end____ width___ exp.time_
 22 omega   18.00   43.00   1.0000   25.0000
omega____ theta____ kappa____ phi______ frames
    -       92.5000  -30.0000 -150.0000 25

#__ type_ start__ end____ width___ exp.time_
 23 omega  115.00  156.00   1.0000   25.0000
omega____ theta____ kappa____ phi______ frames
    -       92.5000   45.0000 -180.0000 41

#__ type_ start__ end____ width___ exp.time_
 24 omega   40.00   82.00   1.0000   25.0000
omega____ theta____ kappa____ phi______ frames
    -       92.5000  -70.0000  135.7787 42
;
_diffrn_measurement_device 'four-circle diffractometer'
_diffrn_measurement_device_type 'Xcalibur, Ruby, Gemini ultra'
_diffrn_measurement_method '\w scans'
_diffrn_orient_matrix_UB_11 -0.0340182000
_diffrn_orient_matrix_UB_12 0.1173136000
_diffrn_orient_matrix_UB_13 -0.0039164000
_diffrn_orient_matrix_UB_21 0.0131124000
_diffrn_orient_matrix_UB_22 0.0034195000
_diffrn_orient_matrix_UB_23 0.1549017000
_diffrn_orient_matrix_UB_31 0.1927895000
_diffrn_orient_matrix_UB_32 0.0204800000
_diffrn_orient_matrix_UB_33 -0.0035492000
_diffrn_radiation_monochromator mirror
_diffrn_radiation_probe x-ray
_diffrn_radiation_type CuK\a
_diffrn_radiation_wavelength 1.54184
_diffrn_reflns_av_R_equivalents 0.0435
_diffrn_reflns_av_unetI/netI 0.0439
_diffrn_reflns_Laue_measured_fraction_full 0.977
_diffrn_reflns_Laue_measured_fraction_max 0.977
_diffrn_reflns_limit_h_max 8
_diffrn_reflns_limit_h_min -7
_diffrn_reflns_limit_k_max 15
_diffrn_reflns_limit_k_min -15
_diffrn_reflns_limit_l_max 11
_diffrn_reflns_limit_l_min -11
_diffrn_reflns_number 8924
_diffrn_reflns_point_group_measured_fraction_full 0.920
_diffrn_reflns_point_group_measured_fraction_max 0.920
_diffrn_reflns_theta_full 67.157
_diffrn_reflns_theta_max 67.157
_diffrn_reflns_theta_min 4.444
_diffrn_source 'sealed X-ray tube'
_diffrn_source_type 'Enhance Ultra (Cu) X-ray Source'
_exptl_absorpt_coefficient_mu 28.236
_exptl_absorpt_correction_T_max 0.881
_exptl_absorpt_correction_T_min 0.774
_exptl_absorpt_correction_type gaussian
_exptl_absorpt_process_details
;
CrysAlisPro, Agilent Technologies,
Version 1.171.37.35 (release 13-08-2014 CrysAlis171 .NET)
(compiled Aug 13 2014,18:06:01)
Numerical absorption correction based on gaussian integration over
   a multifaceted crystal model
Empirical absorption correction using spherical harmonics,
 implemented in SCALE3 ABSPACK scaling algorithm.
;
_exptl_crystal_colour colourless
_exptl_crystal_density_diffrn 2.307
_exptl_crystal_description prismatic
_exptl_crystal_F_000 672
_exptl_crystal_size_max 0.0577
_exptl_crystal_size_mid 0.0335
_exptl_crystal_size_min 0.0228
_refine_diff_density_max 0.941
_refine_diff_density_min -0.642
_refine_diff_density_rms 0.111
_refine_ls_abs_structure_details
;
 Flack x determined using 1184 quotients [(I+)-(I-)]/[(I+)+(I-)]
 (Parsons, Flack and Wagner, Acta Cryst. B69 (2013) 249-259).
;
_refine_ls_abs_structure_Flack -0.032(6)
_refine_ls_extinction_method none
_refine_ls_goodness_of_fit_ref 1.080
_refine_ls_hydrogen_treatment mixed
_refine_ls_matrix_type full
_refine_ls_number_parameters 255
_refine_ls_number_reflns 3344
_refine_ls_number_restraints 15
_refine_ls_restrained_S_all 1.078
_refine_ls_R_factor_all 0.0441
_refine_ls_R_factor_gt 0.0370
_refine_ls_shift/su_max 0.050
_refine_ls_shift/su_mean 0.002
_refine_ls_structure_factor_coef Fsqd
_refine_ls_weighting_details 'w=1/[\s^2^(Fo^2^)+(0.0479P)^2^+0.2566P] where P=(Fo^2^+2Fc^2^)/3'
_refine_ls_weighting_scheme calc
_refine_ls_wR_factor_gt 0.0873
_refine_ls_wR_factor_ref 0.0922
_reflns_Friedel_coverage 0.796
_reflns_Friedel_fraction_full 0.857
_reflns_Friedel_fraction_max 0.857
_reflns_number_gt 3018
_reflns_number_total 3344
_reflns_threshold_expression 'I > 2\s(I)'
_cod_data_source_file um5025sup1.cif
_cod_data_source_block 1
_cod_database_code 2108389
_shelx_space_group_comment
;
The symmetry employed for this shelxl refinement is uniquely defined
by the following loop, which should always be used as a source of
symmetry information in preference to the above space-group names.
They are only intended as comments.
;

loop_
_space_group_symop_operation_xyz
'x, y, z'
'-x, y+1/2, -z'

loop_
_atom_site_label
_atom_site_type_symbol
_atom_site_fract_x
_atom_site_fract_y
_atom_site_fract_z
_atom_site_U_iso_or_equiv
_atom_site_adp_type
_atom_site_occupancy
_atom_site_site_symmetry_order
_atom_site_calc_flag
_atom_site_refinement_flags_posn
_atom_site_refinement_flags_occupancy
_atom_site_disorder_assembly
_atom_site_disorder_group
Sr1 Sr -1.13549(14) -0.59488(8) -0.33503(10) 0.0395(3) Uani 1 1 d D . . .
O1 O -0.5610(11) -0.5435(8) -0.0054(8) 0.049(2) Uani 1 1 d . . . .
O2 O -0.9190(12) -0.5724(8) -0.1241(9) 0.054(2) Uani 1 1 d D . . .
H2 H -0.888(10) -0.522(4) -0.072(9) 0.081 Uiso 1 1 d DR . . .
O3 O -0.8097(11) -0.6242(8) -0.3616(8) 0.051(2) Uani 1 1 d D . . .
H3 H -0.765(5) -0.644(12) -0.433(4) 0.076 Uiso 1 1 d DR . . .
O4 O -0.4598(11) -0.5408(8) -0.3567(8) 0.052(2) Uani 1 1 d . . . .
H4 H -0.3686 -0.5138 -0.3334 0.078 Uiso 1 1 calc R . . .
O5 O -0.3446(10) -0.6217(6) -0.1236(8) 0.042(2) Uani 1 1 d . . . .
H5 H -0.2823 -0.6243 -0.0552 0.063 Uiso 1 1 calc R . . .
O6 O -0.2152(13) -0.4396(7) -0.1761(10) 0.056(2) Uani 1 1 d . . . .
H6 H -0.1698 -0.3826 -0.1767 0.084 Uiso 1 1 calc R . . .
O7 O -0.8552(14) -0.4647(7) -0.7844(10) 0.055(2) Uani 1 1 d . . . .
O8 O -1.0580(17) -0.5775(7) -0.5939(9) 0.068(3) Uani 1 1 d D . . .
H8 H -1.03(2) -0.622(5) -0.651(4) 0.102 Uiso 1 1 d DR . . .
O9 O -1.1147(17) -0.4162(7) -0.4444(10) 0.070(3) Uani 1 1 d D . . .
H9 H -1.14(3) -0.360(2) -0.406(8) 0.106 Uiso 1 1 d DR . . .
O10 O -0.8432(12) -0.2705(7) -0.5180(8) 0.054(2) Uani 1 1 d . . . .
H10 H -0.8799 -0.2667 -0.4425 0.081 Uiso 1 1 calc R . . .
O11 O -0.8679(11) -0.2828(7) -0.7808(7) 0.0464(19) Uani 1 1 d . . . .
H11 H -0.7875 -0.2462 -0.8000 0.070 Uiso 1 1 calc R . . .
C1 C -0.661(2) -0.6373(12) -0.0014(13) 0.056(3) Uani 1 1 d . . . .
H1A H -0.7251 -0.6380 0.0796 0.067 Uiso 1 1 calc R . . .
H1B H -0.5861 -0.6969 0.0011 0.067 Uiso 1 1 calc R . . .
C2 C -0.7824(17) -0.6441(11) -0.1230(13) 0.049(3) Uani 1 1 d D . . .
H2A H -0.8319 -0.7137 -0.1245 0.059 Uiso 1 1 calc R . . .
C3 C -0.6841(15) -0.6314(10) -0.2519(12) 0.042(3) Uani 1 1 d D . . .
H3A H -0.6147 -0.6933 -0.2643 0.050 Uiso 1 1 calc R . . .
C4 C -0.5706(16) -0.5392(10) -0.2465(11) 0.041(3) Uani 1 1 d . . . .
H4A H -0.6406 -0.4765 -0.2521 0.049 Uiso 1 1 calc R . . .
C5 C -0.4568(15) -0.5362(10) -0.1156(11) 0.040(3) Uani 1 1 d . . . .
C6 C -0.3580(18) -0.4366(10) -0.0928(14) 0.048(3) Uani 1 1 d . . . .
H6A H -0.4296 -0.3776 -0.1163 0.058 Uiso 1 1 calc R . . .
H6B H -0.3197 -0.4305 0.0010 0.058 Uiso 1 1 calc R . . .
C7 C -1.0313(16) -0.4780(9) -0.7987(11) 0.039(3) Uani 1 1 d . . . .
H7A H -1.0557 -0.5396 -0.8517 0.047 Uiso 1 1 calc R . . .
H7B H -1.0807 -0.4195 -0.8474 0.047 Uiso 1 1 calc R . . .
C8 C -1.113(2) -0.4877(10) -0.6680(13) 0.055(4) Uani 1 1 d D . . .
H8A H -1.2369 -0.4898 -0.6837 0.066 Uiso 1 1 calc R . . .
C9 C -1.064(2) -0.3951(11) -0.5778(13) 0.052(3) Uani 1 1 d D . . .
H9A H -1.1270 -0.3343 -0.6120 0.062 Uiso 1 1 calc R . . .
C10 C -0.878(2) -0.3711(9) -0.5725(12) 0.053(4) Uani 1 1 d . . . .
H10A H -0.8181 -0.4227 -0.5158 0.063 Uiso 1 1 calc R . . .
C11 C -0.8055(15) -0.3734(10) -0.7137(12) 0.045(3) Uani 1 1 d D . . .
O12B O -0.552(3) -0.4694(18) -0.623(2) 0.080(5) Uiso 0.589(19) 1 d . P A 1
H12B H -0.6327 -0.4994 -0.5915 0.120 Uiso 0.589(19) 1 calc GR P A 1
C12B C -0.615(3) -0.378(8) -0.705(9) 0.078(7) Uiso 0.589(19) 1 d D P A 1
H12A H -0.5704 -0.3152 -0.6648 0.094 Uiso 0.589(19) 1 calc R P A 1
H12C H -0.5740 -0.3837 -0.7951 0.094 Uiso 0.589(19) 1 calc R P A 1
O12A O -0.538(4) -0.370(3) -0.821(3) 0.080(5) Uiso 0.411(19) 1 d . P A 2
H12D H -0.6110 -0.3512 -0.8779 0.120 Uiso 0.411(19) 1 calc GR P A 2
C12A C -0.615(4) -0.382(12) -0.691(13) 0.078(7) Uiso 0.411(19) 1 d D P A 2
H12E H -0.5738 -0.3284 -0.6295 0.094 Uiso 0.411(19) 1 calc R P A 2
H12F H -0.5853 -0.4486 -0.6526 0.094 Uiso 0.411(19) 1 calc R P A 2
I1 I -0.85919(12) -0.27773(6) -1.13263(8) 0.0541(3) Uani 1 1 d . . . .
I2 I -0.59121(13) -0.72785(9) -0.62268(9) 0.0641(3) Uani 1 1 d . . . .

loop_
_atom_site_aniso_label
_atom_site_aniso_U_11
_atom_site_aniso_U_22
_atom_site_aniso_U_33
_atom_site_aniso_U_23
_atom_site_aniso_U_13
_atom_site_aniso_U_12
Sr1 0.0416(6) 0.0382(5) 0.0392(5) 0.0036(5) 0.0080(4) 0.0028(5)
O1 0.053(6) 0.059(5) 0.034(4) -0.010(4) 0.008(4) -0.004(5)
O2 0.051(6) 0.067(7) 0.045(5) -0.005(4) 0.009(4) 0.003(5)
O3 0.040(5) 0.074(7) 0.039(4) -0.013(4) 0.002(4) -0.002(4)
O4 0.043(5) 0.074(6) 0.039(4) 0.003(4) 0.002(4) -0.012(5)
O5 0.043(5) 0.043(5) 0.041(4) -0.001(3) -0.002(3) 0.009(3)
O6 0.060(6) 0.048(5) 0.062(5) -0.003(4) 0.019(5) -0.008(4)
O7 0.070(7) 0.045(5) 0.050(5) -0.011(4) 0.007(5) 0.004(5)
O8 0.128(10) 0.036(5) 0.041(4) 0.001(4) 0.009(5) 0.002(5)
O9 0.124(10) 0.042(5) 0.048(5) 0.004(4) 0.034(6) 0.002(6)
O10 0.076(6) 0.045(5) 0.040(4) -0.008(4) 0.000(4) 0.007(5)
O11 0.064(6) 0.041(4) 0.036(4) -0.001(4) 0.017(3) -0.011(5)
C1 0.064(9) 0.064(9) 0.039(7) 0.005(6) 0.009(6) 0.001(7)
C2 0.047(8) 0.049(7) 0.051(7) 0.004(6) 0.009(6) 0.002(6)
C3 0.032(6) 0.047(7) 0.046(6) -0.007(5) 0.002(5) 0.009(5)
C4 0.039(7) 0.045(7) 0.038(6) 0.005(5) 0.000(5) 0.007(6)
C5 0.040(7) 0.046(7) 0.035(6) -0.001(5) 0.005(5) 0.014(6)
C6 0.050(8) 0.044(7) 0.051(7) -0.004(6) 0.007(6) 0.002(6)
C7 0.052(8) 0.035(6) 0.031(5) 0.004(5) -0.001(5) -0.007(5)
C8 0.082(11) 0.045(7) 0.039(6) 0.003(6) 0.005(6) -0.010(7)
C9 0.073(10) 0.045(7) 0.040(6) 0.008(6) 0.019(6) 0.005(7)
C10 0.095(12) 0.033(7) 0.029(6) 0.006(5) -0.003(6) 0.020(7)
C11 0.044(8) 0.049(8) 0.042(6) -0.005(5) 0.006(5) 0.003(6)
I1 0.0655(6) 0.0534(5) 0.0433(4) -0.0034(4) 0.0009(3) -0.0060(4)
I2 0.0695(6) 0.0771(6) 0.0462(5) -0.0090(4) 0.0074(4) -0.0039(5)

loop_
_atom_type_symbol
_atom_type_description
_atom_type_scat_dispersion_real
_atom_type_scat_dispersion_imag
_atom_type_scat_source
C C 0.0181 0.0091 'International Tables Vol C Tables 4.2.6.8 and 6.1.1.4'
H H 0.0000 0.0000 'International Tables Vol C Tables 4.2.6.8 and 6.1.1.4'
O O 0.0492 0.0322 'International Tables Vol C Tables 4.2.6.8 and 6.1.1.4'
Sr Sr -0.3528 1.8200 'International Tables Vol C Tables 4.2.6.8 and 6.1.1.4'
I I -0.3257 6.8362 'International Tables Vol C Tables 4.2.6.8 and 6.1.1.4'

loop_
_exptl_crystal_face_index_h
_exptl_crystal_face_index_k
_exptl_crystal_face_index_l
_exptl_crystal_face_perp_dist
1 0 0 0.0402
-1 0 0 0.0163
0 1 0 0.0148
0 -1 0 0.0187
0 0 1 0.0186
0 0 -1 0.0042

loop_
_geom_angle_atom_site_label_1
_geom_angle_atom_site_label_2
_geom_angle_atom_site_label_3
_geom_angle
_geom_angle_site_symmetry_1
_geom_angle_site_symmetry_3
O2 Sr1 O5 78.1(3) . 1_455
O2 Sr1 O8 125.7(4) . .
O2 Sr1 O10 122.7(3) . 2_344
O2 Sr1 O11 76.6(3) . 2_344
O3 Sr1 O2 60.1(3) . .
O3 Sr1 O4 167.4(3) . 1_455
O3 Sr1 O5 133.1(3) . 1_455
O3 Sr1 O6 115.6(3) . 1_455
O3 Sr1 O8 69.3(3) . .
O3 Sr1 O10 81.9(3) . 2_344
O3 Sr1 O11 85.6(3) . 2_344
O4 Sr1 O2 127.9(3) 1_455 .
O4 Sr1 O5 59.1(3) 1_455 1_455
O4 Sr1 O6 66.0(3) 1_455 1_455
O4 Sr1 O8 99.4(3) 1_455 .
O4 Sr1 O10 98.3(3) 1_455 2_344
O4 Sr1 O11 105.3(3) 1_455 2_344
O6 Sr1 O2 66.8(3) 1_455 .
O6 Sr1 O5 58.2(3) 1_455 1_455
O6 Sr1 O8 125.5(3) 1_455 .
O6 Sr1 O10 161.7(3) 1_455 2_344
O6 Sr1 O11 115.3(3) 1_455 2_344
O8 Sr1 O5 156.2(3) . 1_455
O8 Sr1 O10 64.0(3) . 2_344
O8 Sr1 O11 119.2(3) . 2_344
O9 Sr1 O2 100.7(4) . .
O9 Sr1 O3 90.3(4) . .
O9 Sr1 O4 78.9(4) . 1_455
O9 Sr1 O5 119.4(3) . 1_455
O9 Sr1 O6 65.9(3) . 1_455
O9 Sr1 O8 59.7(3) . .
O9 Sr1 O10 122.1(3) . 2_344
O9 Sr1 O11 175.8(4) . 2_344
O10 Sr1 O5 106.5(3) 2_344 1_455
O11 Sr1 O5 63.4(2) 2_344 1_455
O11 Sr1 O10 58.1(2) 2_344 2_344
C5 O1 C1 114.7(10) . .
Sr1 O2 H2 135(3) . .
C2 O2 Sr1 113.0(7) . .
C2 O2 H2 107(3) . .
Sr1 O3 H3 125(3) . .
C3 O3 Sr1 124.9(6) . .
C3 O3 H3 108(2) . .
Sr1 O4 H4 42.6 1_655 .
C4 O4 Sr1 124.1(7) . 1_655
C4 O4 H4 109.5 . .
Sr1 O5 H5 106.5 1_655 .
C5 O5 Sr1 109.9(6) . 1_655
C5 O5 H5 109.5 . .
Sr1 O6 H6 124.2 1_655 .
C6 O6 Sr1 125.7(8) . 1_655
C6 O6 H6 109.5 . .
C7 O7 C11 113.6(10) . .
Sr1 O8 H8 132(3) . .
C8 O8 Sr1 119.0(8) . .
C8 O8 H8 108(3) . .
Sr1 O9 H9 124(2) . .
C9 O9 Sr1 126.3(8) . .
C9 O9 H9 110(2) . .
Sr1 O10 H10 115.4 2_354 .
C10 O10 Sr1 123.6(6) . 2_354
C10 O10 H10 109.5 . .
Sr1 O11 H11 65.5 2_354 .
C11 O11 Sr1 123.2(6) . 2_354
C11 O11 H11 109.5 . .
O1 C1 H1A 109.5 . .
O1 C1 H1B 109.5 . .
O1 C1 C2 110.5(11) . .
H1A C1 H1B 108.1 . .
C2 C1 H1A 109.5 . .
C2 C1 H1B 109.5 . .
O2 C2 C1 114.6(12) . .
O2 C2 H2A 107.5 . .
O2 C2 C3 109.5(10) . .
C1 C2 H2A 107.5 . .
C1 C2 C3 109.9(11) . .
C3 C2 H2A 107.5 . .
O3 C3 C2 106.6(9) . .
O3 C3 H3A 108.9 . .
O3 C3 C4 111.3(10) . .
C2 C3 H3A 108.9 . .
C4 C3 C2 112.3(10) . .
C4 C3 H3A 108.9 . .
O4 C4 C3 110.3(10) . .
O4 C4 H4A 109.1 . .
O4 C4 C5 107.3(9) . .
C3 C4 H4A 109.1 . .
C3 C4 C5 111.8(10) . .
C5 C4 H4A 109.1 . .
O1 C5 O5 112.3(10) . .
O1 C5 C4 108.7(9) . .
O1 C5 C6 104.8(10) . .
O5 C5 C4 105.6(9) . .
O5 C5 C6 110.9(10) . .
C6 C5 C4 114.8(10) . .
O6 C6 C5 107.5(10) . .
O6 C6 H6A 110.2 . .
O6 C6 H6B 110.2 . .
C5 C6 H6A 110.2 . .
C5 C6 H6B 110.2 . .
H6A C6 H6B 108.5 . .
O7 C7 H7A 109.0 . .
O7 C7 H7B 109.0 . .
O7 C7 C8 113.0(10) . .
H7A C7 H7B 107.8 . .
C8 C7 H7A 109.0 . .
C8 C7 H7B 109.0 . .
O8 C8 C7 112.9(12) . .
O8 C8 H8A 109.4 . .
O8 C8 C9 105.8(11) . .
C7 C8 H8A 109.4 . .
C7 C8 C9 110.0(11) . .
C9 C8 H8A 109.4 . .
O9 C9 C8 108.8(11) . .
O9 C9 H9A 108.6 . .
O9 C9 C10 108.7(12) . .
C8 C9 H9A 108.6 . .
C10 C9 C8 113.4(12) . .
C10 C9 H9A 108.6 . .
O10 C10 C9 111.8(11) . .
O10 C10 H10A 108.8 . .
O10 C10 C11 106.8(11) . .
C9 C10 H10A 108.8 . .
C9 C10 C11 111.7(11) . .
C11 C10 H10A 108.8 . .
O7 C11 O11 111.9(10) . .
O7 C11 C10 111.2(11) . .
O7 C11 C12B 104(4) . .
O7 C11 C12A 105(6) . .
O11 C11 C10 106.0(9) . .
O11 C11 C12B 113(4) . .
O11 C11 C12A 117(5) . .
C12B C11 C10 111(4) . .
C12A C11 C10 106(5) . .
C12B O12B H12B 109.5 . .
C11 C12B O12B 112(5) . .
C11 C12B H12A 109.2 . .
C11 C12B H12C 109.3 . .
O12B C12B H12A 109.2 . .
O12B C12B H12C 109.3 . .
H12A C12B H12C 107.9 . .
C12A O12A H12D 109.5 . .
C11 C12A H12E 110.1 . .
C11 C12A H12F 110.0 . .
O12A C12A C11 108(6) . .
O12A C12A H12E 110.1 . .
O12A C12A H12F 110.0 . .
H12E C12A H12F 108.4 . .

loop_
_geom_bond_atom_site_label_1
_geom_bond_atom_site_label_2
_geom_bond_distance
_geom_bond_site_symmetry_2
Sr1 O2 2.653(9) .
Sr1 O3 2.614(9) .
Sr1 O4 2.642(9) 1_455
Sr1 O5 2.754(8) 1_455
Sr1 O6 2.650(9) 1_455
Sr1 O8 2.685(9) .
Sr1 O9 2.563(9) .
Sr1 O10 2.703(9) 2_344
Sr1 O11 2.690(9) 2_344
O1 C1 1.448(18) .
O1 C5 1.404(14) .
O2 H2 0.854(14) .
O2 C2 1.419(17) .
O3 H3 0.850(13) .
O3 C3 1.438(15) .
O4 Sr1 2.642(9) 1_655
O4 H4 0.8200 .
O4 C4 1.433(15) .
O5 Sr1 2.754(8) 1_655
O5 H5 0.8200 .
O5 C5 1.419(14) .
O6 Sr1 2.650(9) 1_655
O6 H6 0.8200 .
O6 C6 1.428(17) .
O7 C7 1.395(17) .
O7 C11 1.419(16) .
O8 H8 0.857(13) .
O8 C8 1.431(17) .
O9 H9 0.852(13) .
O9 C9 1.430(15) .
O10 Sr1 2.703(9) 2_354
O10 H10 0.8200 .
O10 C10 1.431(16) .
O11 Sr1 2.690(9) 2_354
O11 H11 0.8200 .
O11 C11 1.424(16) .
C1 H1A 0.9700 .
C1 H1B 0.9700 .
C1 C2 1.51(2) .
C2 H2A 0.9800 .
C2 C3 1.538(17) .
C3 H3A 0.9800 .
C3 C4 1.489(19) .
C4 H4A 0.9800 .
C4 C5 1.544(16) .
C5 C6 1.516(19) .
C6 H6A 0.9700 .
C6 H6B 0.9700 .
C7 H7A 0.9700 .
C7 H7B 0.9700 .
C7 C8 1.483(17) .
C8 H8A 0.9800 .
C8 C9 1.53(2) .
C9 H9A 0.9800 .
C9 C10 1.50(2) .
C10 H10A 0.9800 .
C10 C11 1.543(17) .
C11 C12B 1.49(2) .
C11 C12A 1.50(3) .
O12B H12B 0.8200 .
O12B C12B 1.50(8) .
C12B H12A 0.9700 .
C12B H12C 0.9700 .
O12A H12D 0.8200 .
O12A C12A 1.46(12) .
C12A H12E 0.9700 .
C12A H12F 0.9700 .

_cod_database_fobs_code 2108389
